data_1527854
loop_
_publ_author_name
'Mueller, A.'
'Seivert, W.'

_publ_section_title
;
 Ueber Verbindungen des Typs Cu3 M Sx Se(4-X) (M = Nb,Ta). Bestimmung der
 Kristallstruktur von Cu3 Ta S Se3
;
_journal_name_full 'Zeitschrift fuer Anorganische und Allgemeine Chemie'
_journal_page_first 80
_journal_page_last 91
_journal_volume 406
_journal_year 1974
_chemical_formula_sum 'Cu3 S Se3 Ta'
_chemical_name_systematic 'Cu3 Ta S Se3'
_space_group_IT_number 215
_symmetry_space_group_name_Hall 'P -4 2 3'
_symmetry_space_group_name_H-M 'P -4 3 m'
_cell_angle_alpha 90
_cell_angle_beta 90
_cell_angle_gamma 90
_cell_formula_units_Z 1
_cell_length_a 5.627
_cell_length_b 5.627
_cell_length_c 5.627
_cell_volume 178.168
_citation_journal_id_ASTM ZAACAB
_cod_data_source_file Mueller_ZAACAB_1974_1959.cif
_cod_data_source_block Cu3S1Se3Ta1
_cod_original_cell_volume 178.1684
_cod_original_formula_sum 'Cu3 S1 Se3 Ta1'
_cod_database_code 1527854

loop_
_symmetry_equiv_pos_as_xyz
x,y,z
y,-x,-z
-x,-y,z
-y,x,-z
x,-y,-z
-y,-x,z
-x,y,-z
y,x,z
z,x,y
x,-z,-y
-z,-x,y
-x,z,-y
z,-x,-y
-x,-z,y
-z,x,-y
x,z,y
y,z,x
y,-z,-x
-z,-y,x
-y,z,-x
z,y,x
-y,-z,x
-z,y,-x
z,-y,-x

loop_
_atom_site_label
_atom_site_type_symbol
_atom_site_fract_x
_atom_site_fract_y
_atom_site_fract_z
_atom_site_occupancy
_atom_site_U_iso_or_equiv
Cu1 Cu+1 0.5 0 0 1 0.0
Ta1 Ta+5 0 0 0 1 0.0
S1 S-2 0.2503 0.2503 0.2503 0.25 0.0
Se1 Se-2 0.2503 0.2503 0.2503 0.75 0.0
